data_1504342
loop_
_publ_author_name
'Crosignani, Stefano'
'Page, Patrick'
'Missotten, Marc'
'Colovray, V\'eronique'
'Cleva, Christophe'
'Arrighi, Jean-Fran\,cois'
'Atherall, John'
'Macritchie, Jackie'
'Martin, Thierry'
'Humbert, Yves'
'Gaudet, Maril\`ene'
'Pupowicz, Doris'
'Maio, Maurizio'
'Pittet, Pierre-Andr\'e'
'Golzio, Lucia'
'Giachetti, Claudio'
'Rocha, Cynthia'
'Bernardinelli, G\'erald'
'Filinchuk, Yaroslav'
'Scheer, Alexander'
'Schwarz, Matthias K.'
'Chollet, Andr\'e'

_publ_contact_author
;
     Dr Gerald Bernardinelli
     Laboratoire de Cristallographie
     Universite de Geneve
     24, quai E. Ansermet
     CH - 1211 Geneve 4
     Switzerland
;
_publ_section_title
;
 Discovery of a new class of potent, selective, and orally bioavailable
 CRTH2 (DP2) receptor antagonists for the treatment of allergic
 inflammatory diseases.
;
_journal_issue 7
_journal_name_full 'Journal of medicinal chemistry'
_journal_page_first 2227
_journal_page_last 2243
_journal_paper_doi 10.1021/jm701383e
_journal_volume 51
_journal_year 2008
_chemical_absolute_configuration ad
_chemical_formula_moiety 'C20 H15 Cl N2 O5'
_chemical_formula_sum 'C20 H15 Cl N2 O5'
_chemical_formula_weight 398.8
_space_group_IT_number 19
_symmetry_cell_setting orthorhombic
_symmetry_space_group_name_Hall 'P 2ac 2ab'
_symmetry_space_group_name_H-M 'P 21 21 21'
_audit_conform_dict_name cif_core.dic
_audit_conform_dict_version 2.0.1
_audit_creation_date 2006-10-06
_audit_creation_method from_xtal_archive_file_using_CIFIO
_audit_update_record 2007-09-04
_cell_angle_alpha 90.00000
_cell_angle_beta 90.00000
_cell_angle_gamma 90.00000
_cell_formula_units_Z 4
_cell_length_a 5.3438(3)
_cell_length_b 10.7546(6)
_cell_length_c 32.137(3)
_cell_measurement_reflns_used 8000
_cell_measurement_temperature 200
_cell_measurement_theta_max 25.
_cell_measurement_theta_min 3.7
_cell_volume 1846.9(2)
_computing_cell_refinement 'CELL (Stoe & Cie, 1999)'
_computing_data_collection 'EXPOSE (Stoe & Cie, 1999)'
_computing_data_reduction 'XRED (Stoe & Cie, 1999)'
_computing_molecular_graphics xtal_gx3
_computing_publication_material xtal_CIFIO
_computing_structure_refinement xtal_CRYLSQ
_computing_structure_solution SIR97
_diffrn_detector_area_resol_mean 6
_diffrn_measured_fraction_theta_full 1.0
_diffrn_measured_fraction_theta_max 1.0
_diffrn_measurement_device_type 'Stoe Ipds'
_diffrn_measurement_method \f
_diffrn_radiation_type MoK\a
_diffrn_radiation_wavelength .71073
_diffrn_reflns_av_R_equivalents .089
_diffrn_reflns_limit_h_max 6
_diffrn_reflns_limit_h_min -6
_diffrn_reflns_limit_k_max 12
_diffrn_reflns_limit_k_min -12
_diffrn_reflns_limit_l_max 38
_diffrn_reflns_limit_l_min -38
_diffrn_reflns_number 19781
_diffrn_reflns_theta_full 25.05
_diffrn_reflns_theta_max 25.05
_diffrn_standards_decay_% 0
_exptl_absorpt_coefficient_mu .242
_exptl_absorpt_correction_T_max .9839
_exptl_absorpt_correction_T_min .9492
_exptl_absorpt_correction_type numerical
_exptl_absorpt_process_details 'XRED; Stoe & Cie, 1999'
_exptl_crystal_colour colourless
_exptl_crystal_density_diffrn 1.434
_exptl_crystal_density_meas ?
_exptl_crystal_description needle
_exptl_crystal_F_000 824
_exptl_crystal_size_max .49
_exptl_crystal_size_mid .15
_exptl_crystal_size_min .08
_refine_diff_density_max .557
_refine_diff_density_min -.484
_refine_ls_abs_structure_details Flack_xabs_refined
_refine_ls_abs_structure_Flack -.02(18)
_refine_ls_extinction_coef .00000
_refine_ls_extinction_method none
_refine_ls_goodness_of_fit_ref 1.88(4)
_refine_ls_hydrogen_treatment mixed
_refine_ls_number_parameters 257
_refine_ls_number_reflns 2267
_refine_ls_R_factor_gt .057
_refine_ls_shift/su_max .0004
_refine_ls_structure_factor_coef F
_refine_ls_weighting_details \w=1/[\s^2^(Fo)+0.0003(Fo^2^)]
_refine_ls_weighting_scheme calc
_refine_ls_wR_factor_ref .056
_reflns_Friedel_coverage 1.0
_reflns_number_gt 2267
_reflns_number_total 3258
_reflns_threshold_expression 'refl observed if Fo > 3.99 \s(Fo)'
_cod_data_source_file jm701383e_si.cif
_cod_data_source_block (S)-90
_cod_depositor_comments
;
The following automatic conversions were performed:

'_exptl_crystal_density_meas' value 'not_measured' was changed to '?'
- the value is perceived as not measured.

Automatic conversion script
Id: cif_fix_values 3008 2015-01-20 13:52:24Z robertas 
;
_cod_original_sg_symbol_H-M 'P 212121'
_cod_database_code 1504342

loop_
_symmetry_equiv_pos_as_xyz
+x,+y,+z
1/2-x,-y,1/2+z
1/2+x,1/2-y,-z
-x,1/2+y,1/2-z

loop_
_atom_site_label
_atom_site_fract_x
_atom_site_fract_y
_atom_site_fract_z
_atom_site_U_iso_or_equiv
_atom_site_occupancy
_atom_site_adp_type
Cl .2570(5) 1.10074(17) .60438(6) .0517(11) 1.00000 Uani
O1 .3556(12) .4115(5) .62755(14) .044(4) 1.00000 Uani
O2 1.0074(11) .6780(5) .60640(14) .039(3) 1.00000 Uani
O3 .9365(10) .5932(5) .71799(13) .035(3) 1.00000 Uani
O4 .6663(11) .8340(6) .77659(16) .050(4) 1.00000 Uani
O5 1.0043(12) .8387(4) .81785(13) .039(3) 1.00000 Uani
N1 .7034(13) .5282(5) .61082(14) .030(4) 1.00000 Uani
N2 .9403(12) .8022(5) .70698(16) .030(4) 1.00000 Uani
C1 .6887(15) .6870(6) .66143(17) .029(4) 1.00000 Uani
C2 .4666(14) .5976(6) .66730(18) .029(4) 1.00000 Uani
C3 .4929(16) .5004(6) .63416(18) .033(4) 1.00000 Uani
C4 .8241(16) .6343(6) .62305(19) .027(4) 1.00000 Uani
C5 .7789(17) .4499(6) .57514(18) .036(4) 1.00000 Uani
C6 .6317(18) .4775(6) .5367(2) .038(5) 1.00000 Uani
C7 .430(3) .4047(10) .5242(3) .066(7) 1.00000 Uani
C8 .289(3) .4369(18) .4900(4) .118(11) 1.00000 Uani
C9 .350(4) .534(3) .4673(4) .139(15) 1.00000 Uani
C10 .544(4) .6113(13) .4792(4) .093(10) 1.00000 Uani
C11 .684(3) .5847(8) .5138(3) .065(7) 1.00000 Uani
C12 .6375(14) .8236(6) .65690(18) .024(4) 1.00000 Uani
C13 .4676(15) .8900(7) .63237(18) .034(4) 1.00000 Uani
C14 .4607(16) 1.0165(6) .63573(19) .033(4) 1.00000 Uani
C15 .6198(17) 1.0822(6) .6626(3) .041(5) 1.00000 Uani
C16 .7908(16) 1.0152(6) .68762(19) .035(4) 1.00000 Uani
C17 .7960(14) .8910(6) .68426(19) .029(4) 1.00000 Uani
C18 .8744(15) .6848(6) .69887(19) .029(4) 1.00000 Uani
C19 1.0759(16) .8317(7) .74538(19) .033(5) 1.00000 Uani
C20 .8901(17) .8347(6) .7813(3) .032(5) 1.00000 Uani
H05 .890(4) .849(7) .8382(6) .04000 1.00000 Uiso
H21 .47151 .55883 .69495 .05000 1.00000 Uiso
H22 .30635 .64191 .66409 .05000 1.00000 Uiso
H51 .95731 .46625 .56928 .05000 1.00000 Uiso
H52 .75790 .36253 .58252 .05000 1.00000 Uiso
H7 .38841 .33015 .53973 .05000 1.00000 Uiso
H8 .14291 .38636 .48261 .05000 1.00000 Uiso
H9 .25676 .55284 .44185 .05000 1.00000 Uiso
H10 .58301 .68593 .46290 .05000 1.00000 Uiso
H11 .81944 .63985 .52228 .05000 1.00000 Uiso
H13 .35490 .84530 .61323 .05000 1.00000 Uiso
H15 .60958 1.17366 .66437 .05000 1.00000 Uiso
H16 .90409 1.05811 .70677 .05000 1.00000 Uiso
H191 1.20122 .76697 .75057 .05000 1.00000 Uiso
H192 1.15737 .91224 .74264 .05000 1.00000 Uiso

loop_
_atom_site_aniso_label
_atom_site_aniso_U_11
_atom_site_aniso_U_22
_atom_site_aniso_U_33
_atom_site_aniso_U_12
_atom_site_aniso_U_13
_atom_site_aniso_U_23
Cl .0523(14) .0418(9) .0608(11) .0099(12) -.0159(11) .0065(9)
O1 .055(5) .038(3) .041(3) -.020(3) -.002(3) -.005(3)
O2 .024(4) .054(3) .037(3) -.001(3) .006(3) -.003(3)
O3 .037(4) .030(3) .038(3) .001(3) -.006(3) .003(2)
O4 .017(4) .088(5) .046(4) -.003(4) -.002(3) -.004(3)
O5 .053(4) .030(3) .035(3) .006(3) -.002(3) .001(2)
N1 .029(4) .030(3) .031(3) .002(3) .002(3) -.000(2)
N2 .023(4) .034(3) .032(3) .004(3) -.006(3) -.002(3)
C1 .024(5) .042(4) .023(3) -.007(4) -.000(4) .000(3)
C2 .021(4) .028(4) .037(4) -.002(4) -.003(4) -.003(3)
C3 .034(6) .033(4) .033(4) -.002(4) .001(4) .002(3)
C4 .027(5) .023(4) .032(4) .004(3) -.009(4) .001(3)
C5 .039(6) .040(4) .029(4) -.003(5) -.005(4) -.013(3)
C6 .046(6) .029(4) .039(4) .011(4) .008(4) -.014(3)
C7 .060(8) .084(6) .056(5) -.013(7) .001(6) -.029(5)
C8 .043(8) .260(19) .052(8) -.004(11) -.012(6) -.069(9)
C9 .128(17) .26(3) .026(6) .130(18) -.018(8) -.029(9)
C10 .129(14) .109(9) .041(6) .041(10) -.003(8) .006(6)
C11 .096(10) .059(5) .039(5) .015(7) -.001(6) -.007(4)
C12 .020(4) .020(3) .033(4) .001(3) .004(4) -.001(3)
C13 .024(5) .051(4) .026(4) -.004(4) -.001(3) .000(3)
C14 .026(5) .028(4) .044(4) .003(4) -.004(4) .004(3)
C15 .048(6) .027(4) .049(4) .010(4) -.008(4) -.005(3)
C16 .026(5) .032(4) .046(4) -.000(4) -.013(4) -.005(3)
C17 .020(4) .025(3) .041(4) .006(4) .001(4) -.001(3)
C18 .029(5) .028(4) .031(4) -.004(4) .001(4) -.006(3)
C19 .031(6) .033(4) .035(4) .002(4) -.006(4) -.007(3)
C20 .050(6) .012(3) .035(4) .002(4) -.003(4) -.003(3)

loop_
_atom_type_symbol
_atom_type_scat_source
_atom_type_scat_dispersion_real
_atom_type_scat_dispersion_imag
C Int._Tables_Vol_IV_Tables_2.2B_and_2.3.1 .002 .002
H Int._Tables_Vol_IV_Tables_2.2B_and_2.3.1 0 0
N Int._Tables_Vol_IV_Tables_2.2B_and_2.3.1 .004 .003
O Int._Tables_Vol_IV_Tables_2.2B_and_2.3.1 .008 .006
Cl Int._Tables_Vol_IV_Tables_2.2B_and_2.3.1 .132 .159

loop_
_geom_angle_atom_site_label_1
_geom_angle_atom_site_label_2
_geom_angle_atom_site_label_3
_geom_angle
C20 O5 H05 109.6(15)
C3 N1 C4 114.0(6)
C3 N1 C5 121.3(6)
C4 N1 C5 124.7(7)
C17 N2 C18 112.9(6)
C17 N2 C19 123.5(5)
C18 N2 C19 119.9(6)
C2 C1 C4 103.3(5)
C2 C1 C12 118.9(7)
C2 C1 C18 112.7(5)
C4 C1 C12 111.6(5)
C4 C1 C18 108.3(6)
C12 C1 C18 101.9(5)
C1 C2 C3 106.0(6)
O1 C3 N1 124.2(6)
O1 C3 C2 127.7(7)
N1 C3 C2 108.1(6)
O2 C4 N1 125.3(6)
O2 C4 C1 126.2(6)
N1 C4 C1 108.4(6)
N1 C5 C6 112.6(7)
C5 C6 C7 122.4(7)
C5 C6 C11 119.7(8)
C7 C6 C11 117.8(8)
C6 C7 C8 121.0(11)
C7 C8 C9 120.3(15)
C8 C9 C10 120.7(13)
C9 C10 C11 120.5(12)
C6 C11 C10 119.5(11)
C1 C12 C13 132.2(6)
C1 C12 C17 109.3(6)
C13 C12 C17 118.4(6)
C12 C13 C14 118.8(7)
Cl C14 C13 119.4(6)
Cl C14 C15 118.3(5)
C13 C14 C15 122.3(7)
C14 C15 C16 119.0(6)
C15 C16 C17 118.4(7)
N2 C17 C12 107.3(5)
N2 C17 C16 129.5(7)
C12 C17 C16 123.1(7)
O3 C18 N2 126.8(7)
O3 C18 C1 125.4(6)
N2 C18 C1 107.7(6)
N2 C19 C20 108.7(7)
O4 C20 O5 124.6(7)
O4 C20 C19 123.5(7)
O5 C20 C19 111.9(7)

loop_
_geom_bond_atom_site_label_1
_geom_bond_atom_site_label_2
_geom_bond_distance
Cl C14 1.738(8)
O1 C3 1.224(9)
O2 C4 1.211(9)
O3 C18 1.208(8)
O4 C20 1.206(11)
O5 C20 1.325(9)
O5 H05 .90(3)
N1 C3 1.385(10)
N1 C4 1.368(9)
N1 C5 1.479(8)
N2 C17 1.428(9)
N2 C18 1.336(8)
N2 C19 1.466(9)
C1 C2 1.539(10)
C1 C4 1.538(9)
C1 C12 1.501(9)
C1 C18 1.560(10)
C2 C3 1.498(9)
C5 C6 1.493(10)
C6 C7 1.392(14)
C6 C11 1.397(11)
C7 C8 1.378(16)
C8 C9 1.32(3)
C9 C10 1.38(3)
C10 C11 1.369(16)
C12 C13 1.398(10)
C12 C17 1.420(9)
C13 C14 1.366(10)
C14 C15 1.403(11)
C15 C16 1.415(11)
C16 C17 1.340(9)
C19 C20 1.522(11)

loop_
_geom_hbond_atom_site_label_D
_geom_hbond_atom_site_label_H
_geom_hbond_atom_site_label_A
_geom_hbond_site_symmetry_A
_geom_hbond_distance_DH
_geom_hbond_distance_HA
_geom_hbond_distance_DA
_geom_hbond_angle_DHA
O5 H05 O1 4_656 0.90(2) 1.84(3) 2.719(7) 165(6)

loop_
_geom_torsion_atom_site_label_1
_geom_torsion_atom_site_label_2
_geom_torsion_atom_site_label_3
_geom_torsion_atom_site_label_4
_geom_torsion
H05 O5 C20 O4 -6(5)
H05 O5 C20 C19 173(5)
C4 N1 C3 O1 178.0(7)
C4 N1 C3 C2 -1.3(8)
C5 N1 C3 O1 .1(11)
C5 N1 C3 C2 -179.3(6)
C3 N1 C4 O2 -177.8(7)
C3 N1 C4 C1 2.6(8)
C5 N1 C4 O2 .1(11)
C5 N1 C4 C1 -179.5(6)
C3 N1 C5 C6 80.0(8)
C4 N1 C5 C6 -97.7(9)
C18 N2 C17 C12 -4.9(8)
C18 N2 C17 C16 172.1(8)
C19 N2 C17 C12 -163.4(7)
C19 N2 C17 C16 13.6(12)
C17 N2 C18 O3 -167.7(7)
C17 N2 C18 C1 9.1(8)
C19 N2 C18 O3 -8.4(12)
C19 N2 C18 C1 168.5(6)
C17 N2 C19 C20 78.6(8)
C18 N2 C19 C20 -78.5(8)
C4 C1 C2 C3 1.9(7)
C12 C1 C2 C3 126.2(6)
C18 C1 C2 C3 -114.8(6)
C2 C1 C4 O2 177.7(7)
C2 C1 C4 N1 -2.7(7)
C12 C1 C4 O2 48.8(10)
C12 C1 C4 N1 -131.6(6)
C18 C1 C4 O2 -62.5(8)
C18 C1 C4 N1 117.1(6)
C2 C1 C12 C13 -47.6(10)
C2 C1 C12 C17 131.1(6)
C4 C1 C12 C13 72.5(10)
C4 C1 C12 C17 -108.8(7)
C18 C1 C12 C13 -172.1(8)
C18 C1 C12 C17 6.6(7)
C2 C1 C18 O3 39.0(10)
C2 C1 C18 N2 -137.9(6)
C4 C1 C18 O3 -74.7(9)
C4 C1 C18 N2 108.4(6)
C12 C1 C18 O3 167.5(7)
C12 C1 C18 N2 -9.4(8)
C1 C2 C3 O1 -179.9(7)
C1 C2 C3 N1 -.5(7)
N1 C5 C6 C7 -99.4(9)
N1 C5 C6 C11 75.9(10)
C5 C6 C7 C8 176.0(10)
C11 C6 C7 C8 .7(15)
C5 C6 C11 C10 -178.3(10)
C7 C6 C11 C10 -2.9(15)
C6 C7 C8 C9 3(3)
C7 C8 C9 C10 -5(3)
C8 C9 C10 C11 3(3)
C9 C10 C11 C6 1(2)
C1 C12 C13 C14 178.5(7)
C17 C12 C13 C14 -.1(10)
C1 C12 C17 N2 -1.8(8)
C1 C12 C17 C16 -179.0(7)
C13 C12 C17 N2 177.1(6)
C13 C12 C17 C16 -.2(11)
C12 C13 C14 Cl 178.2(6)
C12 C13 C14 C15 .7(11)
Cl C14 C15 C16 -178.5(6)
C13 C14 C15 C16 -1.0(12)
C14 C15 C16 C17 .8(11)
C15 C16 C17 N2 -176.8(7)
C15 C16 C17 C12 -.2(11)
N2 C19 C20 O4 -11.6(9)
N2 C19 C20 O5 168.7(5)

loop_
_cod_related_entry_id
_cod_related_entry_database
_cod_related_entry_code
1 ChemSpider 23317074
